data_1562356
loop_
_publ_author_name
'Dai, Shengyu'
'Li, Gen'
'Lu, Weiqing'
'Liao, Yudan'
'Fan, Weigang'

_publ_section_title
;
 Suppression of chain transfer via a restricted rotation effect of
 dibenzosuberyl substituents in polymerization catalysis
;
_journal_issue 22
_journal_name_full 'Polymer Chemistry'
_journal_page_first 3240
_journal_page_last 3249
_journal_paper_doi 10.1039/D1PY00333J
_journal_volume 12
_journal_year 2021
_chemical_formula_sum 'C71 H53 Cl N2 Pd'
_chemical_formula_weight 1076.00
_space_group_IT_number 15
_space_group_name_Hall '-C 2yc'
_space_group_name_H-M_alt 'C 1 2/c 1'
_symmetry_cell_setting monoclinic
_symmetry_space_group_name_H-M 'C 1 2/c 1'
_atom_sites_solution_hydrogens geom
_atom_sites_solution_primary direct
_atom_sites_solution_secondary difmap
_audit_creation_method SHELXL-97
_audit_update_record
;
2021-02-09 deposited with the CCDC.	2021-05-03 downloaded from the CCDC.
;
_cell_angle_alpha 90.00
_cell_angle_beta 96.867(2)
_cell_angle_gamma 90.00
_cell_formula_units_Z 4
_cell_length_a 12.9760(11)
_cell_length_b 19.5971(17)
_cell_length_c 23.930(2)
_cell_measurement_reflns_used 2877
_cell_measurement_temperature 298(2)
_cell_measurement_theta_max 27.923
_cell_measurement_theta_min 2.249
_cell_volume 6041.6(9)
_computing_cell_refinement 'Bruker SMART'
_computing_data_collection 'Bruker SMART'
_computing_data_reduction 'Bruker SHELXTL'
_computing_molecular_graphics 'Bruker SHELXTL'
_computing_publication_material 'Bruker SHELXTL'
_computing_structure_refinement 'SHELXL-97 (Sheldrick, 1997)'
_computing_structure_solution 'SHELXS-97 (Sheldrick, 1990)'
_diffrn_ambient_temperature 298(2)
_diffrn_measured_fraction_theta_full 0.998
_diffrn_measured_fraction_theta_max 0.998
_diffrn_measurement_device_type 'CCD area detector'
_diffrn_measurement_method 'phi and omega scans'
_diffrn_radiation_monochromator graphite
_diffrn_radiation_source 'fine-focus sealed tube'
_diffrn_radiation_type MoK\a
_diffrn_radiation_wavelength 0.71073
_diffrn_reflns_av_R_equivalents 0.0890
_diffrn_reflns_av_sigmaI/netI 0.0786
_diffrn_reflns_limit_h_max 15
_diffrn_reflns_limit_h_min -15
_diffrn_reflns_limit_k_max 23
_diffrn_reflns_limit_k_min -23
_diffrn_reflns_limit_l_max 28
_diffrn_reflns_limit_l_min -15
_diffrn_reflns_number 15259
_diffrn_reflns_theta_full 25.02
_diffrn_reflns_theta_max 25.02
_diffrn_reflns_theta_min 2.25
_exptl_absorpt_coefficient_mu 0.392
_exptl_absorpt_correction_T_max 0.9471
_exptl_absorpt_correction_T_min 0.8847
_exptl_absorpt_correction_type multi-scan
_exptl_absorpt_process_details sadabs
_exptl_crystal_colour red
_exptl_crystal_density_diffrn 1.183
_exptl_crystal_density_meas 1.174
_exptl_crystal_density_method 'not measured'
_exptl_crystal_description block
_exptl_crystal_F_000 2224
_exptl_crystal_size_max 0.32
_exptl_crystal_size_mid 0.20
_exptl_crystal_size_min 0.14
_platon_squeeze_details
;
;
_refine_diff_density_max 0.555
_refine_diff_density_min -0.927
_refine_diff_density_rms 0.058
_refine_ls_extinction_method none
_refine_ls_goodness_of_fit_ref 1.039
_refine_ls_hydrogen_treatment mixed
_refine_ls_matrix_type full
_refine_ls_number_parameters 371
_refine_ls_number_reflns 5317
_refine_ls_number_restraints 246
_refine_ls_restrained_S_all 1.028
_refine_ls_R_factor_all 0.1074
_refine_ls_R_factor_gt 0.0674
_refine_ls_shift/su_max 0.000
_refine_ls_shift/su_mean 0.000
_refine_ls_structure_factor_coef Fsqd
_refine_ls_weighting_details 'calc w=1/[\s^2^(Fo^2^)+(0.0797P)^2^+0.0000P] where P=(Fo^2^+2Fc^2^)/3'
_refine_ls_weighting_scheme calc
_refine_ls_wR_factor_gt 0.1670
_refine_ls_wR_factor_ref 0.1812
_reflns_number_gt 3136
_reflns_number_total 5317
_reflns_threshold_expression >2sigma(I)
_cod_data_source_file d1py00333j2.cif
_cod_data_source_block 191009e
_cod_depositor_comments
;
The following automatic conversions were performed:

data item '_symmetry_cell_setting' value 'Monoclinic' was changed to
'monoclinic' in accordance with the
/home/data/users/saulius/crontab/automatic-downloads/rss-feeds/RSC/lib/dictionaries/cif_core.dic
dictionary named 'cif_core.dic' version 2.4.2 last updated on
2011-04-26.

Automatic conversion script
Id: cif_fix_values 7556 2019-12-06 15:28:31Z antanas 

 Adding full bibliography for 1562355--1562358.cif.
;
_cod_original_sg_symbol_H-M C2/c
_cod_database_code 1562356

loop_
_symmetry_equiv_pos_as_xyz
'x, y, z'
'-x, y, -z+1/2'
'x+1/2, y+1/2, z'
'-x+1/2, y+1/2, -z+1/2'
'-x, -y, -z'
'x, -y, z-1/2'
'-x+1/2, -y+1/2, -z'
'x+1/2, -y+1/2, z-1/2'

loop_
_atom_site_label
_atom_site_type_symbol
_atom_site_fract_x
_atom_site_fract_y
_atom_site_fract_z
_atom_site_U_iso_or_equiv
_atom_site_adp_type
_atom_site_occupancy
_atom_site_symmetry_multiplicity
_atom_site_calc_flag
_atom_site_refinement_flags
_atom_site_disorder_assembly
_atom_site_disorder_group
Pd1 Pd 0.0000 0.40070(2) 0.2500 0.0804(3) Uani 1 2 d S . .
Cl1 Cl 0.1106(2) 0.48282(12) 0.27725(12) 0.1248(10) Uani 0.50 1 d P . .
N1 N 0.0970(3) 0.31809(17) 0.27840(14) 0.0615(9) Uani 1 1 d . . .
C1 C 0.0540(3) 0.2605(2) 0.26560(18) 0.0630(11) Uani 1 1 d . . .
C2 C 0.0861(4) 0.1887(2) 0.27305(19) 0.0669(11) Uani 1 1 d . . .
C3 C 0.0000 0.1505(3) 0.2500 0.0744(18) Uani 1 2 d S . .
C4 C 0.0000 0.0784(4) 0.2500 0.100(3) Uani 1 2 d S . .
C5 C 0.0921(6) 0.0483(3) 0.2739(3) 0.132(3) Uani 1 1 d . . .
H5 H 0.0967 0.0009 0.2740 0.158 Uiso 1 1 calc R . .
C6 C 0.1749(6) 0.0845(3) 0.2971(3) 0.117(2) Uani 1 1 d . . .
H6 H 0.2336 0.0614 0.3133 0.140 Uiso 1 1 calc R . .
C7 C 0.1749(4) 0.1566(3) 0.2973(2) 0.0893(15) Uani 1 1 d . . .
H7 H 0.2323 0.1813 0.3132 0.107 Uiso 1 1 calc R . .
C8 C 0.1984(3) 0.3220(2) 0.3106(2) 0.0651(12) Uani 1 1 d . . .
C9 C 0.2040(3) 0.3260(2) 0.3682(2) 0.0667(12) Uani 1 1 d . A .
C10 C 0.3047(4) 0.3311(2) 0.3979(2) 0.0760(13) Uani 1 1 d . . .
H10 H 0.3110 0.3337 0.4370 0.091 Uiso 1 1 calc R . .
C11 C 0.3926(4) 0.3324(3) 0.3724(3) 0.0847(15) Uani 1 1 d . . .
C12 C 0.3792(4) 0.3315(3) 0.3136(3) 0.0943(16) Uani 1 1 d . . .
H12 H 0.4380 0.3342 0.2950 0.113 Uiso 1 1 calc R . .
C13 C 0.2835(4) 0.3267(3) 0.2815(2) 0.0782(13) Uani 1 1 d . . .
C14 C 0.4994(4) 0.3355(4) 0.4052(3) 0.118(2) Uani 1 1 d . . .
H14A H 0.4930 0.3399 0.4446 0.177 Uiso 1 1 calc R . .
H14B H 0.5362 0.3742 0.3930 0.177 Uiso 1 1 calc R . .
H14C H 0.5367 0.2945 0.3989 0.177 Uiso 1 1 calc R . .
C15 C 0.2734(5) 0.3285(4) 0.2186(2) 0.114(2) Uani 1 1 d . . .
H15A H 0.2424 0.2868 0.2038 0.171 Uiso 1 1 calc R . .
H15B H 0.3409 0.3335 0.2064 0.171 Uiso 1 1 calc R . .
H15C H 0.2305 0.3663 0.2051 0.171 Uiso 1 1 calc R . .
C16 C 0.1071(3) 0.3262(2) 0.39811(18) 0.0690(12) Uani 1 1 d D . .
C17 C -0.0205(4) 0.2301(3) 0.3875(2) 0.0901(16) Uani 1 1 d . . .
H17 H -0.0683 0.2615 0.3707 0.108 Uiso 1 1 calc R A .
C18 C 0.0736(4) 0.2519(3) 0.40653(19) 0.0762(13) Uani 1 1 d . A .
C19 C 0.1452(5) 0.2035(3) 0.4332(2) 0.0937(16) Uani 1 1 d . . .
H19 H 0.2120 0.2175 0.4469 0.112 Uiso 1 1 calc R A .
C20 C 0.1172(5) 0.1368(4) 0.4391(3) 0.1065(18) Uani 1 1 d . A .
H20 H 0.1646 0.1065 0.4576 0.128 Uiso 1 1 calc R . .
C21 C 0.0201(6) 0.1141(4) 0.4182(3) 0.1067(19) Uani 1 1 d . . .
C22 C -0.0527(4) 0.1597(3) 0.3917(2) 0.0901(16) Uani 1 1 d . A .
C23 C -0.1479(6) 0.1362(5) 0.3685(3) 0.130(2) Uani 1 1 d . . .
H23 H -0.1957 0.1664 0.3500 0.156 Uiso 1 1 calc R A .
C24 C -0.1730(7) 0.0692(5) 0.3725(4) 0.155(3) Uani 1 1 d . A .
H24 H -0.2373 0.0536 0.3560 0.186 Uiso 1 1 calc R . .
C25 C -0.1036(8) 0.0239(5) 0.4009(5) 0.167(4) Uani 1 1 d . . .
H25 H -0.1244 -0.0210 0.4054 0.201 Uiso 1 1 calc R A .
C27 C 0.1426(13) 0.4302(7) 0.4590(5) 0.091(3) Uani 0.509(4) 1 d PDU A 1
H27 H 0.1634 0.4517 0.4276 0.109 Uiso 0.509(4) 1 calc PR A 1
C28 C 0.114(3) 0.3618(9) 0.4546(6) 0.074(2) Uani 0.509(4) 1 d PDU A 1
C29 C 0.0868(13) 0.3324(6) 0.5033(5) 0.095(3) Uani 0.509(4) 1 d PDU A 1
H29 H 0.0731 0.2858 0.5040 0.113 Uiso 0.509(4) 1 calc PR A 1
C30 C 0.0798(10) 0.3714(6) 0.5512(5) 0.090(2) Uani 0.509(4) 1 d PDU A 1
H30 H 0.0572 0.3500 0.5822 0.108 Uiso 0.509(4) 1 calc PR A 1
C31 C 0.1043(9) 0.4399(6) 0.5555(4) 0.084(2) Uani 0.509(4) 1 d PDU A 1
C32 C 0.1414(11) 0.4682(5) 0.5084(5) 0.080(2) Uani 0.509(4) 1 d PDU A 1
C33 C 0.1705(9) 0.5366(5) 0.5088(5) 0.106(2) Uani 0.509(4) 1 d PDU A 1
H33 H 0.1938 0.5554 0.4769 0.127 Uiso 0.509(4) 1 calc PR A 1
C34 C 0.1653(10) 0.5769(7) 0.5554(5) 0.116(3) Uani 0.509(4) 1 d PDU A 1
H34 H 0.1833 0.6228 0.5554 0.139 Uiso 0.509(4) 1 calc PR A 1
C35 C 0.1326(11) 0.5468(6) 0.6019(5) 0.106(3) Uani 0.509(4) 1 d PDU A 1
H35 H 0.1322 0.5726 0.6345 0.127 Uiso 0.509(4) 1 calc PR A 1
C36 C 0.1006(10) 0.4806(6) 0.6024(5) 0.101(3) Uani 0.509(4) 1 d PDU A 1
H36 H 0.0762 0.4628 0.6343 0.121 Uiso 0.509(4) 1 calc PR A 1
C26 C -0.0067(7) 0.0427(4) 0.4222(4) 0.142(3) Uani 1 1 d . A .
H26 H 0.0410 0.0110 0.4388 0.171 Uiso 1 1 calc R . .
C27' C 0.0883(13) 0.3607(6) 0.4990(5) 0.091(3) Uani 0.491(4) 1 d PD A 2
H27' H 0.0627 0.3175 0.5056 0.109 Uiso 0.491(4) 1 calc PR A 2
C28' C 0.120(3) 0.3757(9) 0.4471(6) 0.074(2) Uani 0.491(4) 1 d PD A 2
C29' C 0.1529(14) 0.4424(7) 0.4388(5) 0.095(3) Uani 0.491(4) 1 d PD A 2
H29' H 0.1702 0.4549 0.4036 0.113 Uiso 0.491(4) 1 calc PR A 2
C30' C 0.1608(10) 0.4909(7) 0.4820(4) 0.090(2) Uani 0.491(4) 1 d PD A 2
H30' H 0.1903 0.5333 0.4766 0.108 Uiso 0.491(4) 1 calc PR A 2
C31' C 0.1249(10) 0.4761(5) 0.5331(5) 0.084(2) Uani 0.491(4) 1 d PD A 2
C32' C 0.0947(10) 0.4096(5) 0.5418(4) 0.080(2) Uani 0.491(4) 1 d PD A 2
C33' C 0.0587(10) 0.3923(6) 0.5916(4) 0.106(2) Uani 0.491(4) 1 d PD A 2
H33' H 0.0331 0.3488 0.5972 0.127 Uiso 0.491(4) 1 calc PR A 2
C34' C 0.0616(11) 0.4417(6) 0.6333(6) 0.116(3) Uani 0.491(4) 1 d PD A 2
H34' H 0.0404 0.4302 0.6678 0.139 Uiso 0.491(4) 1 calc PR A 2
C35' C 0.0950(11) 0.5076(6) 0.6250(5) 0.106(3) Uani 0.491(4) 1 d PD A 2
H35' H 0.0952 0.5399 0.6535 0.127 Uiso 0.491(4) 1 calc PR A 2
C36' C 0.1276(11) 0.5251(7) 0.5745(5) 0.101(3) Uani 0.491(4) 1 d PD A 2
H36' H 0.1511 0.5690 0.5684 0.121 Uiso 0.491(4) 1 calc PR A 2
C37 C 0.1106(2) 0.48282(12) 0.27725(12) 0.1248(10) Uani 0.50 1 d P . .
H37A H 0.1705 0.4637 0.2991 0.187 Uiso 0.50 1 calc PR . .
H37B H 0.0781 0.5151 0.2997 0.187 Uiso 0.50 1 calc PR . .
H37C H 0.1314 0.5054 0.2448 0.187 Uiso 0.50 1 calc PR . .

loop_
_atom_site_aniso_label
_atom_site_aniso_U_11
_atom_site_aniso_U_22
_atom_site_aniso_U_33
_atom_site_aniso_U_23
_atom_site_aniso_U_13
_atom_site_aniso_U_12
Pd1 0.0935(4) 0.0571(3) 0.0832(4) 0.000 -0.0199(3) 0.000
Cl1 0.133(2) 0.0780(15) 0.145(2) -0.0083(15) -0.0556(18) -0.0134(13)
N1 0.070(2) 0.055(2) 0.056(2) 0.0035(16) -0.0101(17) -0.0048(17)
C1 0.070(3) 0.067(3) 0.051(3) 0.004(2) -0.001(2) 0.002(2)
C2 0.075(3) 0.061(3) 0.062(3) 0.000(2) -0.005(2) 0.004(2)
C3 0.096(5) 0.065(4) 0.058(4) 0.000 -0.006(4) 0.000
C4 0.120(7) 0.060(4) 0.108(6) 0.000 -0.032(5) 0.000
C5 0.164(6) 0.064(3) 0.155(7) -0.006(4) -0.034(5) 0.019(4)
C6 0.122(5) 0.075(4) 0.143(6) 0.005(4) -0.023(4) 0.027(4)
C7 0.089(4) 0.078(3) 0.096(4) 0.001(3) -0.011(3) 0.013(3)
C8 0.066(3) 0.057(2) 0.069(3) 0.001(2) -0.009(2) -0.005(2)
C9 0.072(3) 0.057(2) 0.067(3) 0.002(2) -0.010(2) -0.004(2)
C10 0.076(3) 0.074(3) 0.071(3) -0.002(2) -0.016(3) -0.002(2)
C11 0.065(3) 0.094(4) 0.091(4) -0.004(3) -0.007(3) -0.005(3)
C12 0.074(4) 0.112(4) 0.099(5) -0.001(3) 0.017(3) -0.007(3)
C13 0.074(3) 0.093(4) 0.065(3) 0.000(3) 0.000(3) -0.003(3)
C14 0.064(3) 0.155(6) 0.127(5) 0.001(4) -0.019(3) 0.000(3)
C15 0.095(4) 0.161(6) 0.087(4) -0.002(4) 0.020(3) -0.014(4)
C16 0.065(3) 0.073(3) 0.066(3) -0.010(2) -0.004(2) -0.007(2)
C17 0.088(4) 0.110(4) 0.068(3) 0.011(3) -0.007(3) -0.016(3)
C18 0.080(3) 0.096(4) 0.052(3) -0.005(3) 0.002(2) -0.017(3)
C19 0.105(4) 0.096(4) 0.075(4) 0.007(3) -0.010(3) -0.008(3)
C20 0.105(5) 0.110(5) 0.100(5) 0.021(4) -0.009(4) -0.008(4)
C21 0.115(5) 0.117(5) 0.085(4) 0.005(4) -0.003(4) -0.023(4)
C22 0.083(4) 0.110(4) 0.074(4) 0.006(3) -0.003(3) -0.026(3)
C23 0.120(5) 0.147(6) 0.120(6) 0.023(5) -0.003(4) -0.038(5)
C24 0.140(7) 0.142(7) 0.179(9) 0.026(6) -0.001(6) -0.066(6)
C25 0.158(8) 0.124(7) 0.216(10) 0.030(7) 0.008(7) -0.056(6)
C27 0.096(5) 0.089(5) 0.083(5) -0.010(5) -0.003(4) 0.015(4)
C28 0.067(4) 0.078(6) 0.075(4) -0.011(4) -0.008(4) 0.005(6)
C29 0.103(5) 0.097(6) 0.079(5) -0.016(5) -0.011(4) 0.007(5)
C30 0.107(5) 0.087(5) 0.073(5) -0.019(4) 0.000(4) 0.003(4)
C31 0.084(4) 0.091(6) 0.073(5) -0.015(4) -0.007(4) 0.018(5)
C32 0.092(5) 0.074(4) 0.072(5) -0.023(4) -0.002(4) 0.009(4)
C33 0.121(5) 0.104(5) 0.091(5) -0.021(4) -0.001(4) 0.002(4)
C34 0.130(6) 0.101(5) 0.114(6) -0.023(5) 0.005(5) 0.005(5)
C35 0.117(6) 0.105(6) 0.092(6) -0.034(5) -0.006(5) 0.018(5)
C36 0.111(5) 0.095(6) 0.092(6) -0.027(5) -0.005(5) 0.018(5)
C26 0.167(8) 0.097(5) 0.161(7) 0.029(5) 0.012(6) -0.026(5)
C27' 0.096(5) 0.089(5) 0.083(5) -0.010(5) -0.003(4) 0.015(4)
C28' 0.067(4) 0.078(6) 0.075(4) -0.011(4) -0.008(4) 0.005(6)
C29' 0.103(5) 0.097(6) 0.079(5) -0.016(5) -0.011(4) 0.007(5)
C30' 0.107(5) 0.087(5) 0.073(5) -0.019(4) 0.000(4) 0.003(4)
C31' 0.084(4) 0.091(6) 0.073(5) -0.015(4) -0.007(4) 0.018(5)
C32' 0.092(5) 0.074(4) 0.072(5) -0.023(4) -0.002(4) 0.009(4)
C33' 0.121(5) 0.104(5) 0.091(5) -0.021(4) -0.001(4) 0.002(4)
C34' 0.130(6) 0.101(5) 0.114(6) -0.023(5) 0.005(5) 0.005(5)
C35' 0.117(6) 0.105(6) 0.092(6) -0.034(5) -0.006(5) 0.018(5)
C36' 0.111(5) 0.095(6) 0.092(6) -0.027(5) -0.005(5) 0.018(5)
C37 0.133(2) 0.0780(15) 0.145(2) -0.0083(15) -0.0556(18) -0.0134(13)

loop_
_atom_type_symbol
_atom_type_description
_atom_type_scat_dispersion_real
_atom_type_scat_dispersion_imag
_atom_type_scat_source
C C 0.0033 0.0016 'International Tables Vol C Tables 4.2.6.8 and 6.1.1.4'
H H 0.0000 0.0000 'International Tables Vol C Tables 4.2.6.8 and 6.1.1.4'
N N 0.0061 0.0033 'International Tables Vol C Tables 4.2.6.8 and 6.1.1.4'
Cl Cl 0.1484 0.1585 'International Tables Vol C Tables 4.2.6.8 and 6.1.1.4'
Pd Pd -0.9988 1.0072 'International Tables Vol C Tables 4.2.6.8 and 6.1.1.4'

loop_
_geom_angle_atom_site_label_1
_geom_angle_atom_site_label_2
_geom_angle_atom_site_label_3
_geom_angle
_geom_angle_site_symmetry_1
_geom_angle_site_symmetry_3
_geom_angle_publ_flag
N1 Pd1 N1 79.92(18) 2 . ?
N1 Pd1 Cl1 175.78(13) 2 . ?
N1 Pd1 Cl1 97.05(11) . . ?
N1 Pd1 C37 97.05(11) 2 2 ?
N1 Pd1 C37 175.78(13) . 2 ?
Cl1 Pd1 C37 86.11(13) . 2 ?
N1 Pd1 Cl1 97.05(11) 2 2 ?
N1 Pd1 Cl1 175.78(13) . 2 ?
Cl1 Pd1 Cl1 86.11(13) . 2 ?
C37 Pd1 Cl1 0.00(16) 2 2 ?
C1 N1 C8 121.2(3) . . ?
C1 N1 Pd1 111.9(3) . . ?
C8 N1 Pd1 126.9(3) . . ?
N1 C1 C2 134.9(4) . . ?
N1 C1 C1 118.1(2) . 2 ?
C2 C1 C1 107.0(2) . 2 ?
C7 C2 C3 120.6(5) . . ?
C7 C2 C1 134.2(4) . . ?
C3 C2 C1 105.2(4) . . ?
C2 C3 C2 115.5(6) . 2 ?
C2 C3 C4 122.3(3) . . ?
C2 C3 C4 122.3(3) 2 . ?
C5 C4 C5 129.8(8) 2 . ?
C5 C4 C3 115.1(4) 2 . ?
C5 C4 C3 115.1(4) . . ?
C6 C5 C4 123.1(6) . . ?
C6 C5 H5 118.4 . . ?
C4 C5 H5 118.4 . . ?
C5 C6 C7 121.9(6) . . ?
C5 C6 H6 119.1 . . ?
C7 C6 H6 119.1 . . ?
C2 C7 C6 117.0(5) . . ?
C2 C7 H7 121.5 . . ?
C6 C7 H7 121.5 . . ?
C9 C8 C13 123.7(4) . . ?
C9 C8 N1 118.2(4) . . ?
C13 C8 N1 117.9(4) . . ?
C8 C9 C10 116.3(5) . . ?
C8 C9 C16 121.7(4) . . ?
C10 C9 C16 122.0(4) . . ?
C11 C10 C9 123.4(5) . . ?
C11 C10 H10 118.3 . . ?
C9 C10 H10 118.3 . . ?
C10 C11 C12 116.3(5) . . ?
C10 C11 C14 122.3(5) . . ?
C12 C11 C14 121.4(5) . . ?
C13 C12 C11 123.9(5) . . ?
C13 C12 H12 118.1 . . ?
C11 C12 H12 118.1 . . ?
C8 C13 C12 116.3(5) . . ?
C8 C13 C15 122.1(5) . . ?
C12 C13 C15 121.6(5) . . ?
C11 C14 H14A 109.5 . . ?
C11 C14 H14B 109.5 . . ?
H14A C14 H14B 109.5 . . ?
C11 C14 H14C 109.5 . . ?
H14A C14 H14C 109.5 . . ?
H14B C14 H14C 109.5 . . ?
C13 C15 H15A 109.5 . . ?
C13 C15 H15B 109.5 . . ?
H15A C15 H15B 109.5 . . ?
C13 C15 H15C 109.5 . . ?
H15A C15 H15C 109.5 . . ?
H15B C15 H15C 109.5 . . ?
C28 C16 C28' 12.8(11) . . ?
C28 C16 C9 117.2(14) . . ?
C28' C16 C9 110.4(13) . . ?
C28 C16 C18 107.8(6) . . ?
C28' C16 C18 120.6(7) . . ?
C9 C16 C18 108.8(4) . . ?
C18 C17 C22 123.1(5) . . ?
C18 C17 H17 118.5 . . ?
C22 C17 H17 118.5 . . ?
C17 C18 C19 117.8(5) . . ?
C17 C18 C16 121.6(5) . . ?
C19 C18 C16 120.6(4) . . ?
C20 C19 C18 121.0(5) . . ?
C20 C19 H19 119.5 . . ?
C18 C19 H19 119.5 . . ?
C19 C20 C21 121.1(6) . . ?
C19 C20 H20 119.5 . . ?
C21 C20 H20 119.5 . . ?
C20 C21 C22 119.9(6) . . ?
C20 C21 C26 120.5(7) . . ?
C22 C21 C26 119.6(6) . . ?
C23 C22 C21 119.8(7) . . ?
C23 C22 C17 123.0(6) . . ?
C21 C22 C17 117.1(5) . . ?
C24 C23 C22 120.5(8) . . ?
C24 C23 H23 119.7 . . ?
C22 C23 H23 119.7 . . ?
C23 C24 C25 120.4(8) . . ?
C23 C24 H24 119.8 . . ?
C25 C24 H24 119.8 . . ?
C26 C25 C24 122.2(8) . . ?
C26 C25 H25 118.9 . . ?
C24 C25 H25 118.9 . . ?
C28 C27 C32 123.3(10) . . ?
C28 C27 H27 118.4 . . ?
C32 C27 H27 118.4 . . ?
C29 C28 C27 115.5(9) . . ?
C29 C28 C16 124.5(10) . . ?
C27 C28 C16 119.9(10) . . ?
C28 C29 C30 120.9(11) . . ?
C28 C29 H29 119.5 . . ?
C30 C29 H29 119.5 . . ?
C31 C30 C29 124.0(11) . . ?
C31 C30 H30 118.0 . . ?
C29 C30 H30 118.0 . . ?
C30 C31 C36 126.3(11) . . ?
C30 C31 C32 115.2(10) . . ?
C36 C31 C32 118.4(11) . . ?
C33 C32 C31 119.9(10) . . ?
C33 C32 C27 119.2(11) . . ?
C31 C32 C27 120.7(10) . . ?
C34 C33 C32 121.2(12) . . ?
C34 C33 H33 119.4 . . ?
C32 C33 H33 119.4 . . ?
C35 C34 C33 117.5(12) . . ?
C35 C34 H34 121.2 . . ?
C33 C34 H34 121.2 . . ?
C36 C35 C34 122.7(12) . . ?
C36 C35 H35 118.6 . . ?
C34 C35 H35 118.6 . . ?
C35 C36 C31 120.1(13) . . ?
C35 C36 H36 119.9 . . ?
C31 C36 H36 119.9 . . ?
C25 C26 C21 117.3(8) . . ?
C25 C26 H26 121.4 . . ?
C21 C26 H26 121.4 . . ?
C28' C27' C32' 121.0(10) . . ?
C28' C27' H27' 119.5 . . ?
C32' C27' H27' 119.5 . . ?
C27' C28' C29' 117.1(10) . . ?
C27' C28' C16 123.0(10) . . ?
C29' C28' C16 119.5(10) . . ?
C30' C29' C28' 121.7(11) . . ?
C30' C29' H29' 119.2 . . ?
C28' C29' H29' 119.2 . . ?
C31' C30' C29' 120.3(12) . . ?
C31' C30' H30' 119.8 . . ?
C29' C30' H30' 119.8 . . ?
C36' C31' C32' 122.2(11) . . ?
C36' C31' C30' 120.3(11) . . ?
C32' C31' C30' 117.4(10) . . ?
C33' C32' C31' 119.6(10) . . ?
C33' C32' C27' 118.1(11) . . ?
C31' C32' C27' 121.9(10) . . ?
C32' C33' C34' 118.0(12) . . ?
C32' C33' H33' 121.0 . . ?
C34' C33' H33' 121.0 . . ?
C35' C34' C33' 122.0(13) . . ?
C35' C34' H34' 119.0 . . ?
C33' C34' H34' 119.0 . . ?
C36' C35' C34' 119.6(13) . . ?
C36' C35' H35' 120.2 . . ?
C34' C35' H35' 120.2 . . ?
C35' C36' C31' 118.4(13) . . ?
C35' C36' H36' 120.8 . . ?
C31' C36' H36' 120.8 . . ?

loop_
_geom_bond_atom_site_label_1
_geom_bond_atom_site_label_2
_geom_bond_distance
_geom_bond_site_symmetry_2
_geom_bond_publ_flag
Pd1 N1 2.112(3) 2 ?
Pd1 N1 2.112(3) . ?
Pd1 Cl1 2.203(2) . ?
Pd1 C37 2.203(2) 2 ?
Pd1 Cl1 2.203(2) 2 ?
N1 C1 1.279(5) . ?
N1 C8 1.446(5) . ?
C1 C2 1.473(6) . ?
C1 C1 1.508(8) 2 ?
C2 C7 1.378(6) . ?
C2 C3 1.402(6) . ?
C3 C2 1.402(6) 2 ?
C3 C4 1.413(10) . ?
C4 C5 1.393(7) 2 ?
C4 C5 1.393(7) . ?
C5 C6 1.351(9) . ?
C5 H5 0.9300 . ?
C6 C7 1.412(7) . ?
C6 H6 0.9300 . ?
C7 H7 0.9300 . ?
C8 C9 1.373(6) . ?
C8 C13 1.378(7) . ?
C9 C10 1.414(6) . ?
C9 C16 1.519(6) . ?
C10 C11 1.357(7) . ?
C10 H10 0.9300 . ?
C11 C12 1.395(7) . ?
C11 C14 1.510(7) . ?
C12 C13 1.383(7) . ?
C12 H12 0.9300 . ?
C13 C15 1.496(7) . ?
C14 H14A 0.9600 . ?
C14 H14B 0.9600 . ?
C14 H14C 0.9600 . ?
C15 H15A 0.9600 . ?
C15 H15B 0.9600 . ?
C15 H15C 0.9600 . ?
C16 C28 1.515(8) . ?
C16 C28' 1.515(8) . ?
C16 C18 1.540(7) . ?
C17 C18 1.322(7) . ?
C17 C22 1.449(8) . ?
C17 H17 0.9300 . ?
C18 C19 1.424(7) . ?
C19 C20 1.368(8) . ?
C19 H19 0.9300 . ?
C20 C21 1.373(8) . ?
C20 H20 0.9300 . ?
C21 C22 1.397(8) . ?
C21 C26 1.447(9) . ?
C22 C23 1.371(8) . ?
C23 C24 1.360(11) . ?
C23 H23 0.9300 . ?
C24 C25 1.383(11) . ?
C24 H24 0.9300 . ?
C25 C26 1.351(11) . ?
C25 H25 0.9300 . ?
C27 C28 1.390(9) . ?
C27 C32 1.399(9) . ?
C27 H27 0.9300 . ?
C28 C29 1.384(9) . ?
C29 C30 1.389(9) . ?
C29 H29 0.9300 . ?
C30 C31 1.382(9) . ?
C30 H30 0.9300 . ?
C31 C36 1.382(9) . ?
C31 C32 1.393(9) . ?
C32 C33 1.392(9) . ?
C33 C34 1.375(9) . ?
C33 H33 0.9300 . ?
C34 C35 1.371(9) . ?
C34 H34 0.9300 . ?
C35 C36 1.362(9) . ?
C35 H35 0.9300 . ?
C36 H36 0.9300 . ?
C26 H26 0.9300 . ?
C27' C28' 1.383(9) . ?
C27' C32' 1.396(9) . ?
C27' H27' 0.9300 . ?
C28' C29' 1.400(9) . ?
C29' C30' 1.400(9) . ?
C29' H29' 0.9300 . ?
C30' C31' 1.391(9) . ?
C30' H30' 0.9300 . ?
C31' C36' 1.377(9) . ?
C31' C32' 1.384(9) . ?
C32' C33' 1.374(9) . ?
C33' C34' 1.387(9) . ?
C33' H33' 0.9300 . ?
C34' C35' 1.384(9) . ?
C34' H34' 0.9300 . ?
C35' C36' 1.370(9) . ?
C35' H35' 0.9300 . ?
C36' H36' 0.9300 . ?

loop_
_platon_squeeze_void_nr
_platon_squeeze_void_average_x
_platon_squeeze_void_average_y
_platon_squeeze_void_average_z
_platon_squeeze_void_volume
_platon_squeeze_void_count_electrons
1 -0.012 0.250 0.738 438.8 41.8
2 -0.017 0.750 0.233 438.8 41.8
3 0.140 0.063 0.862 9.7 -0.6
4 0.140 0.937 0.362 9.7 -0.6
5 0.360 0.437 0.138 9.7 -0.5
6 0.360 0.563 0.638 9.7 -0.4
7 0.640 0.437 0.362 9.7 -0.6
8 0.640 0.563 0.862 9.7 -0.6
9 0.860 0.063 0.638 9.7 -0.4
10 0.860 0.937 0.138 9.7 -0.5
